data_4304809
loop_
_publ_author_name
'Lin Xue'
'Huan-Huan Wang'
'Xiao-Jun Wang'
'Hua Jiang'

_publ_section_title
;
Modulating Affinities of Di-2-picolylamine (DPA)-Substituted Quinoline
Sensors for Zinc Ions by Varying Pendant Ligands
;
_journal_name_full 'Inorganic Chemistry'
_journal_page_first 4310
_journal_page_last 4318
_journal_paper_doi 10.1021/ic702393z
_journal_volume 47
_journal_year 2008
_chemical_formula_sum 'C44 H38 Cl2 N8 O10 Zn2'
_chemical_formula_weight 1040.50
_chemical_name_systematic
;
 ?
;
_space_group_IT_number 14
_symmetry_cell_setting monoclinic
_symmetry_space_group_name_Hall '-P 2ybc'
_symmetry_space_group_name_H-M 'P 1 21/c 1'
_atom_sites_solution_hydrogens geom
_atom_sites_solution_primary direct
_atom_sites_solution_secondary difmap
_audit_creation_method SHELXL-97
_cell_angle_alpha 90.00
_cell_angle_beta 91.900(2)
_cell_angle_gamma 90.00
_cell_formula_units_Z 2
_cell_length_a 9.1049(3)
_cell_length_b 10.2862(3)
_cell_length_c 23.2337(7)
_cell_measurement_reflns_used 1491
_cell_measurement_temperature 273(2)
_cell_measurement_theta_max 20.55
_cell_measurement_theta_min 2.65
_cell_volume 2174.75(12)
_computing_cell_refinement 'Bruker SMART'
_computing_data_collection 'Bruker SMART'
_computing_data_reduction 'Bruker SAINT'
_computing_molecular_graphics 'Bruker SHELXTL'
_computing_publication_material 'Bruker SHELXTL'
_computing_structure_refinement 'SHELXL-97 (Sheldrick, 1997)'
_computing_structure_solution 'SHELXS-97 (Sheldrick, 1990)'
_diffrn_ambient_temperature 273(2)
_diffrn_measured_fraction_theta_full 0.992
_diffrn_measured_fraction_theta_max 0.993
_diffrn_measurement_device_type 'CCD area detector'
_diffrn_measurement_method 'phi and omega scans'
_diffrn_radiation_monochromator graphite
_diffrn_radiation_source 'fine-focus sealed tube'
_diffrn_radiation_type MoK\a
_diffrn_radiation_wavelength 0.71073
_diffrn_reflns_av_R_equivalents 0.0700
_diffrn_reflns_av_sigmaI/netI 0.1070
_diffrn_reflns_limit_h_max 12
_diffrn_reflns_limit_h_min -12
_diffrn_reflns_limit_k_max 13
_diffrn_reflns_limit_k_min -13
_diffrn_reflns_limit_l_max 30
_diffrn_reflns_limit_l_min -30
_diffrn_reflns_number 15143
_diffrn_reflns_theta_full 28.32
_diffrn_reflns_theta_max 28.32
_diffrn_reflns_theta_min 1.75
_exptl_absorpt_coefficient_mu 1.296
_exptl_absorpt_correction_T_max 0.813
_exptl_absorpt_correction_T_min 0.740
_exptl_absorpt_correction_type multi-scan
_exptl_absorpt_process_details '(SADABS; Bruker, 2000)'
_exptl_crystal_colour orange
_exptl_crystal_density_diffrn 1.589
_exptl_crystal_density_meas 1.589
_exptl_crystal_density_method 'not measured'
_exptl_crystal_description block
_exptl_crystal_F_000 1064.0
_exptl_crystal_size_max 0.24
_exptl_crystal_size_mid 0.20
_exptl_crystal_size_min 0.16
_refine_diff_density_max 0.676
_refine_diff_density_min -1.229
_refine_diff_density_rms 0.113
_refine_ls_extinction_method none
_refine_ls_goodness_of_fit_ref 1.026
_refine_ls_hydrogen_treatment cnstr
_refine_ls_matrix_type full
_refine_ls_number_parameters 298
_refine_ls_number_reflns 5379
_refine_ls_number_restraints 0
_refine_ls_restrained_S_all 1.026
_refine_ls_R_factor_all 0.1514
_refine_ls_R_factor_gt 0.0754
_refine_ls_shift/su_max 0.000
_refine_ls_shift/su_mean 0.000
_refine_ls_structure_factor_coef Fsqd
_refine_ls_weighting_details 'calc w=1/[\s^2^(Fo^2^)+(0.0600P)^2^+6.0000P] where P=(Fo^2^+2Fc^2^)/3'
_refine_ls_weighting_scheme calc
_refine_ls_wR_factor_gt 0.1580
_refine_ls_wR_factor_ref 0.1953
_reflns_number_gt 2767
_reflns_number_total 5379
_reflns_threshold_expression >2sigma(I)
_cod_data_source_file ic702393z-file002_3.cif
_cod_data_source_block ZnHQ2
_cod_depositor_comments
;
The following automatic conversions were performed:
'_symmetry_cell_setting' value 'Monoclinic' changed to 'monoclinic'
according to '/home/saulius/struct/CIF-dictionaries/cif_core.dic'
dictionary named 'cif_core.dic' version 2.4.1 from 2010-06-29.

Automatic conversion script
Id: cif_fix_enum 1527 2010-12-29 10:47:43Z saulius 
;
_cod_database_code 4304809

loop_
_symmetry_equiv_pos_as_xyz
'x, y, z'
'-x, y+1/2, -z+1/2'
'-x, -y, -z'
'x, -y-1/2, z-1/2'

loop_
_atom_site_label
_atom_site_type_symbol
_atom_site_fract_x
_atom_site_fract_y
_atom_site_fract_z
_atom_site_U_iso_or_equiv
_atom_site_adp_type
_atom_site_occupancy
_atom_site_symmetry_multiplicity
_atom_site_calc_flag
_atom_site_refinement_flags
_atom_site_disorder_assembly
_atom_site_disorder_group
Zn1 Zn 0.01403(7) 0.11315(7) 0.05605(3) 0.0355(2) Uani 1 1 d . . .
N1 N 0.0296(6) 0.2630(5) 0.1370(2) 0.0438(13) Uani 1 1 d . . .
N2 N -0.1011(5) 0.0246(5) 0.1218(2) 0.0439(13) Uani 1 1 d . . .
N3 N 0.2364(5) 0.1626(5) 0.0662(2) 0.0406(12) Uani 1 1 d . . .
N4 N -0.0927(5) 0.2905(5) 0.0321(2) 0.0369(11) Uani 1 1 d . . .
C14 C -0.1445(6) 0.0923(6) 0.1673(3) 0.0429(15) Uani 1 1 d . . .
C3 C -0.0894(8) 0.2283(7) 0.1753(3) 0.0542(18) Uani 1 1 d . . .
H3A H -0.1706 0.2880 0.1686 0.065 Uiso 1 1 calc R . .
H3B H -0.0546 0.2390 0.2149 0.065 Uiso 1 1 calc R . .
C12 C -0.2666(7) 0.3909(6) -0.0364(3) 0.0471(16) Uani 1 1 d . . .
C9 C -0.0889(7) 0.3972(6) 0.0633(3) 0.0419(14) Uani 1 1 d . . .
C13 C -0.1778(6) 0.2855(6) -0.0178(3) 0.0378(14) Uani 1 1 d . . .
C2 C 0.0145(7) 0.3960(6) 0.1151(3) 0.0497(16) Uani 1 1 d . . .
H2A H 0.1099 0.4287 0.1045 0.060 Uiso 1 1 calc R . .
H2B H -0.0231 0.4520 0.1448 0.060 Uiso 1 1 calc R . .
C11 C -0.2643(8) 0.5003(7) -0.0015(3) 0.060(2) Uani 1 1 d . . .
H11 H -0.3242 0.5706 -0.0113 0.072 Uiso 1 1 calc R . .
C10 C -0.1758(8) 0.5068(7) 0.0469(3) 0.0575(19) Uani 1 1 d . . .
H10 H -0.1722 0.5822 0.0690 0.069 Uiso 1 1 calc R . .
C1 C 0.1756(7) 0.2346(7) 0.1623(3) 0.0511(17) Uani 1 1 d . . .
H1A H 0.1710 0.1564 0.1855 0.061 Uiso 1 1 calc R . .
H1B H 0.2064 0.3056 0.1874 0.061 Uiso 1 1 calc R . .
C8 C 0.3328(7) 0.1377(6) 0.0258(3) 0.0462(16) Uani 1 1 d . . .
H8 H 0.2992 0.0973 -0.0080 0.055 Uiso 1 1 calc R . .
C4 C 0.2877(7) 0.2163(6) 0.1162(3) 0.0439(15) Uani 1 1 d . . .
C6 C 0.5292(8) 0.2242(8) 0.0826(4) 0.066(2) Uani 1 1 d . . .
H6 H 0.6278 0.2459 0.0882 0.079 Uiso 1 1 calc R . .
C7 C 0.4803(7) 0.1689(7) 0.0314(3) 0.0563(19) Uani 1 1 d . . .
H7 H 0.5442 0.1532 0.0018 0.068 Uiso 1 1 calc R . .
C5 C 0.4327(7) 0.2469(7) 0.1251(3) 0.060(2) Uani 1 1 d . . .
H5 H 0.4654 0.2829 0.1599 0.072 Uiso 1 1 calc R . .
C18 C -0.1523(7) -0.0996(7) 0.1159(3) 0.0533(17) Uani 1 1 d . . .
H18 H -0.1181 -0.1499 0.0859 0.064 Uiso 1 1 calc R . .
O5 O 0.0870(4) -0.0727(4) 0.02582(17) 0.0395(10) Uani 1 1 d . . .
C19 C 0.1703(6) -0.1658(6) 0.0488(2) 0.0377(14) Uani 1 1 d . . .
C20 C 0.2500(7) -0.1602(7) 0.1005(3) 0.0495(16) Uani 1 1 d . . .
H20 H 0.2448 -0.0858 0.1231 0.059 Uiso 1 1 calc R . .
C21 C 0.3387(8) -0.2646(8) 0.1195(3) 0.0590(19) Uani 1 1 d . . .
H21 H 0.3912 -0.2573 0.1544 0.071 Uiso 1 1 calc R . .
Cl1 Cl 0.6755(3) 0.5050(3) 0.22195(11) 0.0944(8) Uani 1 1 d . . .
O4 O 0.5897(6) 0.6100(6) 0.2415(3) 0.100(2) Uani 1 1 d . . .
O1 O 0.6322(8) 0.3838(7) 0.2444(3) 0.125(3) Uani 1 1 d . . .
O2 O 0.6585(7) 0.4931(7) 0.1608(2) 0.106(2) Uani 1 1 d . . .
O3 O 0.8267(6) 0.5288(8) 0.2319(4) 0.136(3) Uani 1 1 d . . .
C22 C 0.3499(7) -0.3766(7) 0.0882(3) 0.0583(19) Uani 1 1 d . . .
H22 H 0.4121 -0.4429 0.1011 0.070 Uiso 1 1 calc R . .
C17 C -0.2507(8) -0.1534(8) 0.1516(3) 0.065(2) Uani 1 1 d . . .
H17 H -0.2847 -0.2378 0.1457 0.078 Uiso 1 1 calc R . .
C15 C -0.2441(8) 0.0403(8) 0.2054(3) 0.061(2) Uani 1 1 d . . .
H15 H -0.2727 0.0888 0.2369 0.073 Uiso 1 1 calc R . .
C16 C -0.2989(9) -0.0794(8) 0.1967(3) 0.070(2) Uani 1 1 d . . .
H16 H -0.3690 -0.1124 0.2210 0.084 Uiso 1 1 calc R . .

loop_
_atom_site_aniso_label
_atom_site_aniso_U_11
_atom_site_aniso_U_22
_atom_site_aniso_U_33
_atom_site_aniso_U_23
_atom_site_aniso_U_13
_atom_site_aniso_U_12
Zn1 0.0313(3) 0.0373(4) 0.0383(4) -0.0016(3) 0.0043(3) -0.0011(3)
N1 0.051(3) 0.040(3) 0.041(3) -0.004(3) 0.011(2) -0.005(3)
N2 0.043(3) 0.045(3) 0.044(3) 0.002(3) 0.006(2) -0.002(2)
N3 0.032(3) 0.044(3) 0.046(3) -0.002(3) 0.004(2) -0.001(2)
N4 0.034(3) 0.033(3) 0.044(3) -0.001(2) 0.009(2) 0.001(2)
C14 0.036(3) 0.047(4) 0.046(3) 0.003(3) 0.010(3) 0.003(3)
C3 0.061(4) 0.055(5) 0.047(4) -0.008(3) 0.016(3) -0.002(4)
C12 0.043(3) 0.039(4) 0.060(4) 0.011(4) 0.005(3) 0.003(3)
C9 0.044(3) 0.033(4) 0.050(4) -0.001(3) 0.016(3) -0.003(3)
C13 0.035(3) 0.032(3) 0.047(3) 0.008(3) 0.004(3) 0.000(3)
C2 0.054(4) 0.043(4) 0.053(4) -0.009(3) 0.012(3) -0.002(3)
C11 0.068(5) 0.041(4) 0.071(5) 0.014(4) 0.013(4) 0.019(4)
C10 0.070(5) 0.035(4) 0.068(5) -0.003(4) 0.023(4) 0.004(4)
C1 0.056(4) 0.059(5) 0.038(3) -0.004(3) -0.004(3) 0.000(3)
C8 0.038(3) 0.044(4) 0.056(4) -0.005(3) 0.001(3) 0.000(3)
C4 0.040(3) 0.042(4) 0.050(4) 0.003(3) -0.003(3) -0.003(3)
C6 0.034(4) 0.075(6) 0.087(6) 0.002(5) -0.006(4) -0.002(4)
C7 0.034(3) 0.058(5) 0.078(5) 0.008(4) 0.016(3) 0.003(3)
C5 0.045(4) 0.070(5) 0.064(5) -0.005(4) -0.015(4) -0.008(4)
C18 0.055(4) 0.051(4) 0.055(4) 0.006(4) 0.011(3) -0.007(4)
O5 0.037(2) 0.037(2) 0.044(2) -0.0041(19) -0.0022(18) 0.0062(18)
C19 0.033(3) 0.038(3) 0.042(3) 0.007(3) 0.000(3) -0.002(3)
C20 0.051(4) 0.047(4) 0.050(4) 0.002(3) -0.004(3) 0.006(3)
C21 0.057(4) 0.064(5) 0.056(4) 0.010(4) -0.014(3) 0.002(4)
Cl1 0.0905(18) 0.098(2) 0.0949(18) -0.0200(16) 0.0093(14) -0.0014(15)
O4 0.073(4) 0.076(4) 0.153(6) -0.045(4) 0.032(4) 0.018(3)
O1 0.143(6) 0.083(5) 0.151(7) 0.065(5) 0.062(5) -0.001(4)
O2 0.129(6) 0.142(6) 0.045(3) -0.015(4) -0.009(3) 0.012(5)
O3 0.036(3) 0.178(7) 0.193(8) -0.121(6) -0.005(4) -0.002(4)
C22 0.052(4) 0.054(5) 0.069(5) 0.024(4) -0.007(3) 0.010(4)
C17 0.069(5) 0.051(5) 0.075(5) 0.017(4) 0.017(4) -0.014(4)
C15 0.062(5) 0.075(6) 0.048(4) 0.006(4) 0.021(3) 0.001(4)
C16 0.071(5) 0.070(6) 0.069(5) 0.016(5) 0.026(4) -0.020(4)

loop_
_atom_type_symbol
_atom_type_description
_atom_type_scat_dispersion_real
_atom_type_scat_dispersion_imag
_atom_type_scat_source
C C 0.0033 0.0016 'International Tables Vol C Tables 4.2.6.8 and 6.1.1.4'
H H 0.0000 0.0000 'International Tables Vol C Tables 4.2.6.8 and 6.1.1.4'
N N 0.0061 0.0033 'International Tables Vol C Tables 4.2.6.8 and 6.1.1.4'
O O 0.0106 0.0060 'International Tables Vol C Tables 4.2.6.8 and 6.1.1.4'
Cl Cl 0.1484 0.1585 'International Tables Vol C Tables 4.2.6.8 and 6.1.1.4'
Zn Zn 0.2839 1.4301 'International Tables Vol C Tables 4.2.6.8 and 6.1.1.4'

loop_
_geom_angle_atom_site_label_1
_geom_angle_atom_site_label_2
_geom_angle_atom_site_label_3
_geom_angle
_geom_angle_site_symmetry_1
_geom_angle_site_symmetry_3
_geom_angle_publ_flag
N2 Zn1 N3 122.01(19) . . ?
N2 Zn1 O5 110.87(18) . 3 ?
N3 Zn1 O5 122.43(18) . 3 ?
N2 Zn1 N4 109.16(19) . . ?
N3 Zn1 N4 104.61(19) . . ?
O5 Zn1 N4 75.78(17) 3 . ?
N2 Zn1 O5 91.10(19) . . ?
N3 Zn1 O5 86.83(18) . . ?
O5 Zn1 O5 70.29(17) 3 . ?
N4 Zn1 O5 144.99(17) . . ?
N2 Zn1 N1 74.24(19) . . ?
N3 Zn1 N1 74.20(18) . . ?
O5 Zn1 N1 145.92(17) 3 . ?
N4 Zn1 N1 70.96(18) . . ?
O5 Zn1 N1 143.66(16) . . ?
C2 N1 C1 113.5(5) . . ?
C2 N1 C3 112.1(5) . . ?
C1 N1 C3 112.8(5) . . ?
C2 N1 Zn1 108.6(4) . . ?
C1 N1 Zn1 102.3(4) . . ?
C3 N1 Zn1 106.8(4) . . ?
C14 N2 C18 117.3(6) . . ?
C14 N2 Zn1 121.3(4) . . ?
C18 N2 Zn1 120.8(4) . . ?
C8 N3 C4 117.8(5) . . ?
C8 N3 Zn1 122.1(4) . . ?
C4 N3 Zn1 120.0(4) . . ?
C9 N4 C13 120.0(5) . . ?
C9 N4 Zn1 124.6(4) . . ?
C13 N4 Zn1 115.3(4) . . ?
N2 C14 C15 121.1(6) . . ?
N2 C14 C3 118.6(5) . . ?
C15 C14 C3 120.2(6) . . ?
N1 C3 C14 113.8(5) . . ?
N1 C3 H3A 108.8 . . ?
C14 C3 H3A 108.8 . . ?
N1 C3 H3B 108.8 . . ?
C14 C3 H3B 108.8 . . ?
H3A C3 H3B 107.7 . . ?
C11 C12 C22 125.6(6) . 3 ?
C11 C12 C13 116.5(6) . . ?
C22 C12 C13 117.9(6) 3 . ?
N4 C9 C10 120.6(6) . . ?
N4 C9 C2 116.0(5) . . ?
C10 C9 C2 123.3(6) . . ?
N4 C13 C12 122.1(6) . . ?
N4 C13 C19 115.0(5) . 3 ?
C12 C13 C19 122.9(6) . 3 ?
N1 C2 C9 109.6(5) . . ?
N1 C2 H2A 109.7 . . ?
C9 C2 H2A 109.7 . . ?
N1 C2 H2B 109.7 . . ?
C9 C2 H2B 109.7 . . ?
H2A C2 H2B 108.2 . . ?
C10 C11 C12 121.3(6) . . ?
C10 C11 H11 119.4 . . ?
C12 C11 H11 119.4 . . ?
C11 C10 C9 119.4(7) . . ?
C11 C10 H10 120.3 . . ?
C9 C10 H10 120.3 . . ?
N1 C1 C4 111.4(5) . . ?
N1 C1 H1A 109.4 . . ?
C4 C1 H1A 109.4 . . ?
N1 C1 H1B 109.4 . . ?
C4 C1 H1B 109.4 . . ?
H1A C1 H1B 108.0 . . ?
N3 C8 C7 123.4(6) . . ?
N3 C8 H8 118.3 . . ?
C7 C8 H8 118.3 . . ?
N3 C4 C5 121.9(6) . . ?
N3 C4 C1 115.9(5) . . ?
C5 C4 C1 122.2(6) . . ?
C5 C6 C7 119.9(6) . . ?
C5 C6 H6 120.1 . . ?
C7 C6 H6 120.1 . . ?
C6 C7 C8 117.5(7) . . ?
C6 C7 H7 121.3 . . ?
C8 C7 H7 121.3 . . ?
C6 C5 C4 119.6(7) . . ?
C6 C5 H5 120.2 . . ?
C4 C5 H5 120.2 . . ?
C17 C18 N2 123.3(7) . . ?
C17 C18 H18 118.3 . . ?
N2 C18 H18 118.3 . . ?
C19 O5 Zn1 116.4(4) . 3 ?
C19 O5 Zn1 133.7(4) . . ?
Zn1 O5 Zn1 109.71(17) 3 . ?
O5 C19 C20 126.7(6) . . ?
O5 C19 C13 117.2(5) . 3 ?
C20 C19 C13 116.2(6) . 3 ?
C19 C20 C21 121.4(7) . . ?
C19 C20 H20 119.3 . . ?
C21 C20 H20 119.3 . . ?
C22 C21 C20 121.9(6) . . ?
C22 C21 H21 119.1 . . ?
C20 C21 H21 119.1 . . ?
O3 Cl1 O1 112.1(5) . . ?
O3 Cl1 O4 111.1(4) . . ?
O1 Cl1 O4 113.0(4) . . ?
O3 Cl1 O2 104.6(5) . . ?
O1 Cl1 O2 105.6(5) . . ?
O4 Cl1 O2 109.9(4) . . ?
C21 C22 C12 119.7(6) . 3 ?
C21 C22 H22 120.2 . . ?
C12 C22 H22 120.2 3 . ?
C18 C17 C16 118.2(7) . . ?
C18 C17 H17 120.9 . . ?
C16 C17 H17 120.9 . . ?
C16 C15 C14 120.2(7) . . ?
C16 C15 H15 119.9 . . ?
C14 C15 H15 119.9 . . ?
C15 C16 C17 119.7(7) . . ?
C15 C16 H16 120.2 . . ?
C17 C16 H16 120.2 . . ?

loop_
_geom_bond_atom_site_label_1
_geom_bond_atom_site_label_2
_geom_bond_distance
_geom_bond_site_symmetry_2
_geom_bond_publ_flag
Zn1 N2 2.091(5) . ?
Zn1 N3 2.094(5) . ?
Zn1 O5 2.126(4) 3 ?
Zn1 N4 2.132(5) . ?
Zn1 O5 2.149(4) . ?
Zn1 N1 2.433(5) . ?
N1 C2 1.465(8) . ?
N1 C1 1.465(7) . ?
N1 C3 1.469(8) . ?
N2 C14 1.336(8) . ?
N2 C18 1.366(8) . ?
N3 C8 1.331(8) . ?
N3 C4 1.354(7) . ?
N4 C9 1.315(7) . ?
N4 C13 1.374(7) . ?
C14 C15 1.394(9) . ?
C14 C3 1.495(9) . ?
C3 H3A 0.9700 . ?
C3 H3B 0.9700 . ?
C12 C11 1.387(10) . ?
C12 C22 1.409(9) 3 ?
C12 C13 1.412(8) . ?
C9 C10 1.422(9) . ?
C9 C2 1.502(9) . ?
C13 C19 1.430(8) 3 ?
C2 H2A 0.9700 . ?
C2 H2B 0.9700 . ?
C11 C10 1.363(10) . ?
C11 H11 0.9300 . ?
C10 H10 0.9300 . ?
C1 C4 1.516(9) . ?
C1 H1A 0.9700 . ?
C1 H1B 0.9700 . ?
C8 C7 1.383(8) . ?
C8 H8 0.9300 . ?
C4 C5 1.366(8) . ?
C6 C5 1.363(10) . ?
C6 C7 1.379(10) . ?
C6 H6 0.9300 . ?
C7 H7 0.9300 . ?
C5 H5 0.9300 . ?
C18 C17 1.358(9) . ?
C18 H18 0.9300 . ?
O5 C19 1.323(7) . ?
O5 Zn1 2.126(4) 3 ?
C19 C20 1.384(8) . ?
C19 C13 1.430(8) 3 ?
C20 C21 1.406(9) . ?
C20 H20 0.9300 . ?
C21 C22 1.368(10) . ?
C21 H21 0.9300 . ?
Cl1 O3 1.410(6) . ?
Cl1 O1 1.412(6) . ?
Cl1 O4 1.417(5) . ?
Cl1 O2 1.429(6) . ?
C22 C12 1.409(9) 3 ?
C22 H22 0.9300 . ?
C17 C16 1.379(11) . ?
C17 H17 0.9300 . ?
C15 C16 1.342(10) . ?
C15 H15 0.9300 . ?
C16 H16 0.9300 . ?
